data_7024338
loop_
_publ_author_name
'Reddy, N. Dastagiri'
'Jana, Anukul'
'Roesky, Herbert W.'
'Samuel, Prinson P.'
'Schulzke, Carola'

_publ_section_title
;
 Synthesis of phosphine substituted beta-diketiminate based isomeric
 Ge(II) complexes.
;
_journal_issue 1
_journal_name_full 'Dalton transactions (Cambridge, England : 2003)'
_journal_page_first 234
_journal_page_last 238
_journal_paper_doi 10.1039/b915403e
_journal_volume 39
_journal_year 2010
_chemical_formula_sum 'C41 H50 Cl Ge N2 P'
_chemical_formula_weight 709.84
_chemical_name_systematic
;
?
;
_space_group_IT_number 2
_symmetry_cell_setting triclinic
_symmetry_space_group_name_Hall '-P 1'
_symmetry_space_group_name_H-M 'P -1'
_atom_sites_solution_hydrogens geom
_atom_sites_solution_primary direct
_atom_sites_solution_secondary difmap
_audit_creation_method SHELXL-97
_cell_angle_alpha 86.03(3)
_cell_angle_beta 87.29(3)
_cell_angle_gamma 67.40(3)
_cell_formula_units_Z 2
_cell_length_a 11.003(2)
_cell_length_b 11.678(2)
_cell_length_c 16.335(3)
_cell_measurement_reflns_used 36083
_cell_measurement_temperature 133(2)
_cell_measurement_theta_max 54.3
_cell_measurement_theta_min 3.8
_cell_volume 1932.6(7)
_computing_structure_refinement 'SHELXL-97 (Sheldrick, 2008)'
_diffrn_ambient_temperature 133(2)
_diffrn_measured_fraction_theta_full 0.983
_diffrn_measured_fraction_theta_max 0.983
_diffrn_measurement_device_type IPDSII
_diffrn_radiation_monochromator graphite
_diffrn_radiation_source 'fine-focus sealed tube'
_diffrn_radiation_type MoK\a
_diffrn_radiation_wavelength 0.71073
_diffrn_reflns_av_R_equivalents 0.0832
_diffrn_reflns_av_sigmaI/netI 0.0559
_diffrn_reflns_limit_h_max 14
_diffrn_reflns_limit_h_min -13
_diffrn_reflns_limit_k_max 14
_diffrn_reflns_limit_k_min -14
_diffrn_reflns_limit_l_max 20
_diffrn_reflns_limit_l_min -20
_diffrn_reflns_number 17957
_diffrn_reflns_theta_full 27.04
_diffrn_reflns_theta_max 27.04
_diffrn_reflns_theta_min 1.89
_exptl_absorpt_coefficient_mu 0.932
_exptl_absorpt_correction_T_max 0.5706
_exptl_absorpt_correction_T_min 0.4211
_exptl_absorpt_correction_type numerical
_exptl_absorpt_process_details 'face indexed'
_exptl_crystal_colour yellow
_exptl_crystal_density_diffrn 1.220
_exptl_crystal_density_method 'not measured'
_exptl_crystal_description block
_exptl_crystal_F_000 748
_exptl_crystal_size_max 0.5
_exptl_crystal_size_mid 0.4
_exptl_crystal_size_min 0.3
_refine_diff_density_max 1.211
_refine_diff_density_min -1.222
_refine_diff_density_rms 0.082
_refine_ls_extinction_method none
_refine_ls_goodness_of_fit_ref 1.068
_refine_ls_hydrogen_treatment constr
_refine_ls_matrix_type full
_refine_ls_number_parameters 425
_refine_ls_number_reflns 8316
_refine_ls_number_restraints 0
_refine_ls_restrained_S_all 1.068
_refine_ls_R_factor_all 0.0467
_refine_ls_R_factor_gt 0.0439
_refine_ls_shift/su_max 0.001
_refine_ls_shift/su_mean 0.000
_refine_ls_structure_factor_coef Fsqd
_refine_ls_weighting_details 'calc w=1/[\s^2^(Fo^2^)+(0.0736P)^2^+0.5013P] where P=(Fo^2^+2Fc^2^)/3'
_refine_ls_weighting_scheme calc
_refine_ls_wR_factor_gt 0.1177
_refine_ls_wR_factor_ref 0.1199
_reflns_number_gt 7725
_reflns_number_total 8316
_reflns_threshold_expression >2\s(I)
_cod_data_source_file b915403e.txt
_cod_data_source_block ndr9
_cod_original_cell_volume 1932.7(7)
_cod_original_sg_symbol_H-M P-1
_cod_database_code 7024338

loop_
_symmetry_equiv_pos_as_xyz
'x, y, z'
'-x, -y, -z'

loop_
_atom_site_label
_atom_site_type_symbol
_atom_site_fract_x
_atom_site_fract_y
_atom_site_fract_z
_atom_site_U_iso_or_equiv
_atom_site_adp_type
_atom_site_occupancy
_atom_site_symmetry_multiplicity
_atom_site_calc_flag
_atom_site_refinement_flags
Ge1 Ge 0.486267(19) 0.416868(17) 0.289564(12) 0.02236(8) Uani 1 1 d .
Cl1 Cl 0.29927(5) 0.42766(5) 0.22743(3) 0.03218(13) Uani 1 1 d .
P1 P 0.63107(4) 0.27391(4) 0.19285(3) 0.01905(11) Uani 1 1 d .
N1 N 0.51613(15) 0.25839(14) 0.35215(9) 0.0186(3) Uani 1 1 d .
N2 N 0.78732(15) 0.00262(14) 0.15271(9) 0.0192(3) Uani 1 1 d .
C1 C 0.7907(2) 0.2816(2) 0.20468(12) 0.0268(4) Uani 1 1 d .
C2 C 0.8968(2) 0.1806(2) 0.23595(13) 0.0316(4) Uani 1 1 d .
H2 H 0.8888 0.1029 0.2477 0.038 Uiso 1 1 calc R
C3 C 1.0152(2) 0.1929(3) 0.25011(15) 0.0435(6) Uani 1 1 d .
H3 H 1.0869 0.1239 0.2724 0.052 Uiso 1 1 calc R
C4 C 1.0287(3) 0.3042(3) 0.23209(17) 0.0503(8) Uani 1 1 d .
H4 H 1.1100 0.3117 0.2410 0.060 Uiso 1 1 calc R
C5 C 0.9237(3) 0.4054(3) 0.20095(18) 0.0522(8) Uani 1 1 d .
H5 H 0.9333 0.4822 0.1885 0.063 Uiso 1 1 calc R
C6 C 0.8039(3) 0.3954(2) 0.18774(16) 0.0394(5) Uani 1 1 d .
H6 H 0.7316 0.4656 0.1673 0.047 Uiso 1 1 calc R
C7 C 0.59014(19) 0.29508(17) 0.08562(12) 0.0229(4) Uani 1 1 d .
C8 C 0.6624(2) 0.3343(2) 0.02615(13) 0.0321(5) Uani 1 1 d .
H8 H 0.7391 0.3461 0.0409 0.038 Uiso 1 1 calc R
C9 C 0.6225(3) 0.3564(2) -0.05491(15) 0.0409(6) Uani 1 1 d .
H9 H 0.6716 0.3838 -0.0954 0.049 Uiso 1 1 calc R
C10 C 0.5116(3) 0.3386(2) -0.07652(14) 0.0424(6) Uani 1 1 d .
H10 H 0.4851 0.3532 -0.1321 0.051 Uiso 1 1 calc R
C11 C 0.4382(3) 0.2994(2) -0.01783(15) 0.0380(5) Uani 1 1 d .
H11 H 0.3618 0.2876 -0.0331 0.046 Uiso 1 1 calc R
C12 C 0.4772(2) 0.27772(19) 0.06307(13) 0.0287(4) Uani 1 1 d .
H12 H 0.4273 0.2510 0.1034 0.034 Uiso 1 1 calc R
C13 C 0.49305(18) 0.26719(16) 0.43936(11) 0.0194(3) Uani 1 1 d .
C14 C 0.37240(18) 0.27138(17) 0.47495(12) 0.0209(4) Uani 1 1 d .
C15 C 0.3549(2) 0.28076(19) 0.55948(12) 0.0262(4) Uani 1 1 d .
H15 H 0.2746 0.2829 0.5847 0.031 Uiso 1 1 calc R
C16 C 0.4519(2) 0.2871(2) 0.60772(12) 0.0307(4) Uani 1 1 d .
H16 H 0.4375 0.2942 0.6653 0.037 Uiso 1 1 calc R
C17 C 0.5705(2) 0.2831(2) 0.57193(13) 0.0313(4) Uani 1 1 d .
H17 H 0.6371 0.2870 0.6054 0.038 Uiso 1 1 calc R
C18 C 0.59296(19) 0.27360(19) 0.48762(12) 0.0247(4) Uani 1 1 d .
C19 C 0.26134(18) 0.26815(18) 0.42429(12) 0.0226(4) Uani 1 1 d .
H19 H 0.2932 0.2574 0.3659 0.027 Uiso 1 1 calc R
C20 C 0.2197(2) 0.1601(2) 0.45206(14) 0.0312(5) Uani 1 1 d .
H20A H 0.2962 0.0815 0.4494 0.047 Uiso 1 1 calc R
H20B H 0.1515 0.1593 0.4159 0.047 Uiso 1 1 calc R
H20C H 0.1849 0.1704 0.5086 0.047 Uiso 1 1 calc R
C21 C 0.1424(2) 0.3913(2) 0.42794(14) 0.0322(5) Uani 1 1 d .
H21A H 0.1094 0.4037 0.4847 0.048 Uiso 1 1 calc R
H21B H 0.0729 0.3893 0.3934 0.048 Uiso 1 1 calc R
H21C H 0.1688 0.4596 0.4080 0.048 Uiso 1 1 calc R
C22 C 0.7250(2) 0.2671(2) 0.45032(14) 0.0308(4) Uani 1 1 d .
H22 H 0.7149 0.2825 0.3896 0.037 Uiso 1 1 calc R
C23 C 0.7658(3) 0.3679(3) 0.4822(2) 0.0484(7) Uani 1 1 d .
H23A H 0.6932 0.4491 0.4752 0.073 Uiso 1 1 calc R
H23B H 0.8435 0.3696 0.4511 0.073 Uiso 1 1 calc R
H23C H 0.7865 0.3493 0.5405 0.073 Uiso 1 1 calc R
C24 C 0.8324(2) 0.1389(3) 0.4664(2) 0.0467(6) Uani 1 1 d .
H24A H 0.8408 0.1194 0.5257 0.070 Uiso 1 1 calc R
H24B H 0.9163 0.1383 0.4428 0.070 Uiso 1 1 calc R
H24C H 0.8093 0.0767 0.4409 0.070 Uiso 1 1 calc R
C25 C 0.5798(2) 0.03318(17) 0.37229(12) 0.0241(4) Uani 1 1 d .
H25A H 0.5862 0.0492 0.4297 0.036 Uiso 1 1 calc R
H25B H 0.6579 -0.0382 0.3564 0.036 Uiso 1 1 calc R
H25C H 0.5008 0.0153 0.3659 0.036 Uiso 1 1 calc R
C26 C 0.57112(17) 0.14608(16) 0.31818(11) 0.0177(3) Uani 1 1 d .
C27 C 0.62225(17) 0.13521(16) 0.23865(11) 0.0181(3) Uani 1 1 d .
C28 C 0.68326(17) 0.01780(16) 0.19714(11) 0.0181(3) Uani 1 1 d .
C29 C 0.62004(19) -0.07749(19) 0.20420(13) 0.0251(4) Uani 1 1 d .
H29A H 0.6174 -0.1067 0.1497 0.038 Uiso 1 1 calc R
H29B H 0.5302 -0.0394 0.2267 0.038 Uiso 1 1 calc R
H29C H 0.6717 -0.1479 0.2407 0.038 Uiso 1 1 calc R
C30 C 0.85555(17) -0.11202(17) 0.11597(11) 0.0188(3) Uani 1 1 d .
C31 C 0.94242(18) -0.21403(17) 0.16359(12) 0.0219(4) Uani 1 1 d .
C32 C 0.84526(18) -0.12010(18) 0.03110(12) 0.0211(4) Uani 1 1 d .
C33 C 0.9192(2) -0.23124(19) -0.00458(12) 0.0261(4) Uani 1 1 d .
H33 H 0.9115 -0.2382 -0.0615 0.031 Uiso 1 1 calc R
C34 C 1.0043(2) -0.33258(19) 0.04174(13) 0.0278(4) Uani 1 1 d .
H34 H 1.0538 -0.4081 0.0166 0.033 Uiso 1 1 calc R
C35 C 1.01588(19) -0.32237(18) 0.12449(13) 0.0255(4) Uani 1 1 d .
H35 H 1.0756 -0.3911 0.1555 0.031 Uiso 1 1 calc R
C36 C 0.76166(19) -0.00703(18) -0.02122(12) 0.0232(4) Uani 1 1 d .
H36 H 0.7016 0.0555 0.0164 0.028 Uiso 1 1 calc R
C37 C 0.8509(2) 0.0501(2) -0.06679(18) 0.0446(6) Uani 1 1 d .
H37A H 0.8957 0.0785 -0.0270 0.067 Uiso 1 1 calc R
H37B H 0.7978 0.1208 -0.1026 0.067 Uiso 1 1 calc R
H37C H 0.9165 -0.0124 -0.1000 0.067 Uiso 1 1 calc R
C38 C 0.6771(3) -0.0357(3) -0.0812(2) 0.0530(7) Uani 1 1 d .
H38A H 0.7339 -0.0979 -0.1182 0.080 Uiso 1 1 calc R
H38B H 0.6258 0.0403 -0.1132 0.080 Uiso 1 1 calc R
H38C H 0.6172 -0.0682 -0.0507 0.080 Uiso 1 1 calc R
C39 C 0.9607(2) -0.20569(18) 0.25433(12) 0.0261(4) Uani 1 1 d .
H39 H 0.8859 -0.1312 0.2738 0.031 Uiso 1 1 calc R
C40 C 1.0885(3) -0.1878(3) 0.26851(15) 0.0426(6) Uani 1 1 d .
H40A H 1.1638 -0.2613 0.2521 0.064 Uiso 1 1 calc R
H40B H 1.0944 -0.1761 0.3268 0.064 Uiso 1 1 calc R
H40C H 1.0891 -0.1145 0.2358 0.064 Uiso 1 1 calc R
C41 C 0.9584(2) -0.3195(2) 0.30572(13) 0.0355(5) Uani 1 1 d .
H41A H 0.8773 -0.3317 0.2954 0.053 Uiso 1 1 calc R
H41B H 0.9618 -0.3066 0.3641 0.053 Uiso 1 1 calc R
H41C H 1.0347 -0.3931 0.2906 0.053 Uiso 1 1 calc R

loop_
_atom_site_aniso_label
_atom_site_aniso_U_11
_atom_site_aniso_U_22
_atom_site_aniso_U_33
_atom_site_aniso_U_23
_atom_site_aniso_U_13
_atom_site_aniso_U_12
Ge1 0.02627(13) 0.01146(12) 0.02634(12) -0.00057(8) 0.00331(8) -0.00441(8)
Cl1 0.0205(2) 0.0314(3) 0.0339(3) 0.0116(2) -0.00236(18) -0.00004(19)
P1 0.0191(2) 0.0143(2) 0.0224(2) -0.00023(18) 0.00137(17) -0.00529(17)
N1 0.0191(7) 0.0137(7) 0.0201(7) -0.0003(6) 0.0005(6) -0.0032(6)
N2 0.0199(7) 0.0133(7) 0.0210(7) 0.0003(6) -0.0011(6) -0.0028(6)
C1 0.0272(10) 0.0300(11) 0.0284(9) -0.0072(8) 0.0049(8) -0.0163(8)
C2 0.0259(10) 0.0385(12) 0.0322(10) -0.0090(9) -0.0005(8) -0.0131(9)
C3 0.0305(12) 0.0681(19) 0.0381(12) -0.0175(12) -0.0008(9) -0.0232(12)
C4 0.0416(14) 0.085(2) 0.0451(13) -0.0305(14) 0.0118(11) -0.0442(16)
C5 0.0650(19) 0.0658(19) 0.0523(15) -0.0224(14) 0.0199(14) -0.0535(17)
C6 0.0449(13) 0.0362(13) 0.0469(13) -0.0079(11) 0.0085(11) -0.0264(11)
C7 0.0282(9) 0.0128(8) 0.0231(8) 0.0005(7) 0.0002(7) -0.0031(7)
C8 0.0384(11) 0.0235(10) 0.0314(10) 0.0022(8) 0.0049(9) -0.0099(9)
C9 0.0541(15) 0.0294(12) 0.0293(11) 0.0075(9) 0.0075(10) -0.0074(11)
C10 0.0556(15) 0.0285(12) 0.0260(10) 0.0056(9) -0.0067(10) 0.0022(10)
C11 0.0401(12) 0.0301(12) 0.0358(11) 0.0009(9) -0.0109(10) -0.0038(10)
C12 0.0314(10) 0.0204(10) 0.0302(10) -0.0006(8) -0.0026(8) -0.0052(8)
C13 0.0213(8) 0.0138(8) 0.0206(8) 0.0002(7) -0.0019(7) -0.0039(7)
C14 0.0204(9) 0.0141(8) 0.0248(9) 0.0009(7) -0.0013(7) -0.0032(7)
C15 0.0278(10) 0.0236(10) 0.0249(9) -0.0004(8) 0.0018(7) -0.0076(8)
C16 0.0396(12) 0.0315(11) 0.0205(9) -0.0017(8) -0.0007(8) -0.0129(9)
C17 0.0359(11) 0.0341(11) 0.0277(10) -0.0014(9) -0.0073(8) -0.0168(9)
C18 0.0244(9) 0.0216(9) 0.0279(9) 0.0019(8) -0.0062(7) -0.0085(8)
C19 0.0202(8) 0.0206(9) 0.0243(9) 0.0015(7) -0.0013(7) -0.0053(7)
C20 0.0305(10) 0.0329(11) 0.0343(10) 0.0058(9) -0.0059(8) -0.0172(9)
C21 0.0222(9) 0.0296(11) 0.0369(11) 0.0023(9) -0.0029(8) -0.0016(8)
C22 0.0246(10) 0.0345(12) 0.0346(10) 0.0023(9) -0.0046(8) -0.0131(9)
C23 0.0397(13) 0.0382(14) 0.0748(19) -0.0009(13) -0.0032(13) -0.0233(12)
C24 0.0276(11) 0.0371(14) 0.0707(18) -0.0028(13) 0.0046(11) -0.0079(10)
C25 0.0306(10) 0.0132(8) 0.0242(9) 0.0020(7) -0.0011(7) -0.0041(7)
C26 0.0146(7) 0.0131(8) 0.0227(8) 0.0012(7) -0.0039(6) -0.0024(6)
C27 0.0154(8) 0.0126(8) 0.0233(8) 0.0003(7) -0.0018(6) -0.0020(6)
C28 0.0167(8) 0.0141(8) 0.0197(8) 0.0013(7) -0.0048(6) -0.0017(6)
C29 0.0215(9) 0.0206(9) 0.0332(10) -0.0066(8) 0.0019(7) -0.0076(7)
C30 0.0161(8) 0.0137(8) 0.0245(8) -0.0008(7) 0.0010(6) -0.0034(6)
C31 0.0202(8) 0.0159(9) 0.0252(9) 0.0014(7) -0.0002(7) -0.0027(7)
C32 0.0183(8) 0.0190(9) 0.0238(9) -0.0004(7) 0.0002(7) -0.0049(7)
C33 0.0278(10) 0.0237(10) 0.0243(9) -0.0052(8) 0.0021(7) -0.0067(8)
C34 0.0278(10) 0.0160(9) 0.0346(10) -0.0047(8) 0.0054(8) -0.0032(8)
C35 0.0234(9) 0.0153(9) 0.0312(10) 0.0012(7) 0.0019(7) -0.0007(7)
C36 0.0220(9) 0.0206(9) 0.0224(8) -0.0002(7) -0.0031(7) -0.0030(7)
C37 0.0329(12) 0.0306(12) 0.0574(15) 0.0179(11) 0.0060(11) -0.0021(9)
C38 0.0545(16) 0.0390(14) 0.0612(17) -0.0020(13) -0.0341(14) -0.0094(12)
C39 0.0259(9) 0.0184(9) 0.0248(9) 0.0021(7) -0.0018(7) 0.0012(7)
C40 0.0452(14) 0.0541(16) 0.0320(11) 0.0054(11) -0.0112(10) -0.0228(12)
C41 0.0392(12) 0.0298(11) 0.0272(10) 0.0060(9) 0.0053(9) -0.0036(9)

loop_
_atom_type_symbol
_atom_type_description
_atom_type_scat_dispersion_real
_atom_type_scat_dispersion_imag
_atom_type_scat_source
C C 0.0033 0.0016 'International Tables Vol C Tables 4.2.6.8 and 6.1.1.4'
H H 0.0000 0.0000 'International Tables Vol C Tables 4.2.6.8 and 6.1.1.4'
N N 0.0061 0.0033 'International Tables Vol C Tables 4.2.6.8 and 6.1.1.4'
P P 0.1023 0.0942 'International Tables Vol C Tables 4.2.6.8 and 6.1.1.4'
Cl Cl 0.1484 0.1585 'International Tables Vol C Tables 4.2.6.8 and 6.1.1.4'
Ge Ge 0.1547 1.8001 'International Tables Vol C Tables 4.2.6.8 and 6.1.1.4'

loop_
_geom_angle_atom_site_label_1
_geom_angle_atom_site_label_2
_geom_angle_atom_site_label_3
_geom_angle
N1 Ge1 Cl1 95.63(6)
N1 Ge1 P1 80.49(5)
Cl1 Ge1 P1 93.16(3)
C27 P1 C7 111.93(9)
C27 P1 C1 112.41(10)
C7 P1 C1 109.88(10)
C27 P1 Ge1 97.91(7)
C7 P1 Ge1 119.40(7)
C1 P1 Ge1 104.75(7)
C26 N1 C13 121.15(15)
C26 N1 Ge1 123.02(12)
C13 N1 Ge1 115.29(12)
C28 N2 C30 119.89(15)
C2 C1 C6 119.3(2)
C2 C1 P1 121.80(16)
C6 C1 P1 118.72(18)
C1 C2 C3 120.1(2)
C4 C3 C2 120.5(3)
C3 C4 C5 119.9(2)
C4 C5 C6 120.5(2)
C5 C6 C1 119.7(3)
C8 C7 C12 119.45(19)
C8 C7 P1 122.15(16)
C12 C7 P1 118.29(15)
C7 C8 C9 120.0(2)
C10 C9 C8 120.1(2)
C9 C10 C11 120.6(2)
C12 C11 C10 119.6(2)
C11 C12 C7 120.2(2)
C14 C13 C18 121.18(17)
C14 C13 N1 120.41(16)
C18 C13 N1 118.40(16)
C15 C14 C13 118.03(18)
C15 C14 C19 119.52(17)
C13 C14 C19 122.44(17)
C16 C15 C14 121.53(19)
C15 C16 C17 119.96(19)
C16 C17 C18 120.73(19)
C17 C18 C13 118.56(18)
C17 C18 C22 119.54(18)
C13 C18 C22 121.88(18)
C14 C19 C21 110.21(17)
C14 C19 C20 112.52(15)
C21 C19 C20 109.83(17)
C24 C22 C18 111.42(18)
C24 C22 C23 110.4(2)
C18 C22 C23 111.5(2)
N1 C26 C27 121.52(16)
N1 C26 C25 117.05(16)
C27 C26 C25 121.37(17)
C26 C27 C28 125.12(16)
C26 C27 P1 114.08(14)
C28 C27 P1 120.22(13)
N2 C28 C27 117.44(16)
N2 C28 C29 122.22(17)
C27 C28 C29 120.27(16)
C32 C30 C31 120.57(17)
C32 C30 N2 119.73(16)
C31 C30 N2 119.47(17)
C35 C31 C30 118.27(18)
C35 C31 C39 120.00(17)
C30 C31 C39 121.68(17)
C33 C32 C30 118.79(17)
C33 C32 C36 120.65(17)
C30 C32 C36 120.45(17)
C32 C33 C34 121.16(19)
C35 C34 C33 119.44(19)
C34 C35 C31 121.74(18)
C32 C36 C38 113.15(18)
C32 C36 C37 109.18(16)
C38 C36 C37 110.5(2)
C31 C39 C40 111.18(17)
C31 C39 C41 112.26(18)
C40 C39 C41 109.81(18)

loop_
_geom_bond_atom_site_label_1
_geom_bond_atom_site_label_2
_geom_bond_distance
Ge1 N1 1.9700(16)
Ge1 Cl1 2.2934(8)
Ge1 P1 2.4300(11)
P1 C27 1.7718(18)
P1 C7 1.806(2)
P1 C1 1.813(2)
N1 C26 1.361(2)
N1 C13 1.439(2)
N2 C28 1.285(2)
N2 C30 1.419(2)
C1 C2 1.390(3)
C1 C6 1.399(3)
C2 C3 1.396(3)
C3 C4 1.375(4)
C4 C5 1.382(5)
C5 C6 1.395(4)
C7 C8 1.390(3)
C7 C12 1.403(3)
C8 C9 1.390(3)
C9 C10 1.379(4)
C10 C11 1.389(4)
C11 C12 1.385(3)
C13 C14 1.409(3)
C13 C18 1.410(3)
C14 C15 1.391(3)
C14 C19 1.522(3)
C15 C16 1.383(3)
C16 C17 1.390(3)
C17 C18 1.392(3)
C18 C22 1.525(3)
C19 C21 1.530(3)
C19 C20 1.534(3)
C22 C24 1.523(3)
C22 C23 1.540(3)
C25 C26 1.510(2)
C26 C27 1.385(3)
C27 C28 1.473(3)
C28 C29 1.518(2)
C30 C32 1.409(3)
C30 C31 1.416(2)
C31 C35 1.393(3)
C31 C39 1.520(3)
C32 C33 1.391(3)
C32 C36 1.518(3)
C33 C34 1.393(3)
C34 C35 1.381(3)
C36 C38 1.519(3)
C36 C37 1.526(3)
C39 C40 1.528(3)
C39 C41 1.530(3)
